data_7700646
loop_
_publ_author_name
'Lentz, C\'edric'
'Schott, Olivier'
'Auvray, Thomas'
'Hanan, Garry S.'
'Elias, Benjamin'

_publ_section_title
;
 Design and photophysical studies of iridium(iii)-cobalt(iii) dyads and
 their application for dihydrogen photo-evolution.
;
_journal_issue 41
_journal_name_full 'Dalton transactions (Cambridge, England : 2003)'
_journal_page_first 15567
_journal_page_last 15576
_journal_paper_doi 10.1039/c9dt01989h
_journal_volume 48
_journal_year 2019
_chemical_formula_moiety 'C37 H27 Ir N5, F6 P'
_chemical_formula_sum 'C37 H27 F6 Ir N5 P'
_chemical_formula_weight 878.80
_chemical_name_systematic Ir(phenylpyridine)2(2,2?;5?,4??-terpyridine)PF6
_space_group_crystal_system monoclinic
_space_group_IT_number 14
_space_group_name_Hall '-P 2ybc'
_space_group_name_H-M_alt 'P 1 21/c 1'
_symmetry_space_group_name_Hall '-P 2ybc'
_symmetry_space_group_name_H-M 'P 1 21/c 1'
_atom_sites_solution_hydrogens geom
_atom_sites_solution_primary iterative
_audit_block_doi 10.5517/ccdc.csd.cc204prm
_audit_creation_date 2018-06-16
_audit_creation_method
;
Olex2 1.2
(compiled 2018.05.29 svn.r3508 for OlexSys, GUI svn.r5506)
;
_audit_update_record
;
2018-06-25 deposited with the CCDC.    2019-07-25 downloaded from the CCDC.
;
_cell_angle_alpha 90
_cell_angle_beta 101.629(2)
_cell_angle_gamma 90
_cell_formula_units_Z 4
_cell_length_a 8.7575(4)
_cell_length_b 35.7671(18)
_cell_length_c 11.0138(6)
_cell_measurement_reflns_used 9197
_cell_measurement_temperature 100(2)
_cell_measurement_theta_max 63.49
_cell_measurement_theta_min 3.23
_cell_volume 3379.0(3)
_computing_cell_refinement 'SAINT v8.34A (Bruker, 2013)'
_computing_data_reduction 'SAINT v8.34A (Bruker, 2013)'
_computing_molecular_graphics 'Olex2 (Dolomanov et al., 2009)'
_computing_publication_material 'Olex2 (Dolomanov et al., 2009)'
_computing_structure_refinement 'XL (Sheldrick, 2008)'
_computing_structure_solution 'olex2.solve (Bourhis et al., 2015)'
_diffrn_ambient_temperature 100.15
_diffrn_measured_fraction_theta_full 0.999
_diffrn_measured_fraction_theta_max 0.998
_diffrn_measurement_device_type 'Bruker APEX-II CCD'
_diffrn_measurement_method '\f and \w scans'
_diffrn_radiation_type GaK\a
_diffrn_radiation_wavelength 1.34139
_diffrn_reflns_av_R_equivalents 0.0559
_diffrn_reflns_av_unetI/netI 0.0197
_diffrn_reflns_Laue_measured_fraction_full 0.999
_diffrn_reflns_Laue_measured_fraction_max 0.998
_diffrn_reflns_limit_h_max 11
_diffrn_reflns_limit_h_min -11
_diffrn_reflns_limit_k_max 47
_diffrn_reflns_limit_k_min -47
_diffrn_reflns_limit_l_max 14
_diffrn_reflns_limit_l_min -14
_diffrn_reflns_number 102448
_diffrn_reflns_point_group_measured_fraction_full 0.999
_diffrn_reflns_point_group_measured_fraction_max 0.998
_diffrn_reflns_theta_full 53.594
_diffrn_reflns_theta_max 63.467
_diffrn_reflns_theta_min 2.149
_diffrn_standards_number 0
_exptl_absorpt_coefficient_mu 5.751
_exptl_absorpt_correction_T_max 0.7523
_exptl_absorpt_correction_T_min 0.4286
_exptl_absorpt_correction_type multi-scan
_exptl_absorpt_process_details
'SADABS-2014/4 (Bruker,2014/4) was used for absorption correction. wR2(int) was 0.1554 before and 0.0902 after correction. The Ratio of minimum to maximum transmission is 0.5697. The \l/2 correction factor is 0.00150.'
_exptl_crystal_colour orange
_exptl_crystal_density_diffrn 1.727
_exptl_crystal_description plate
_exptl_crystal_F_000 1720
_exptl_crystal_preparation Luminescent
_exptl_crystal_recrystallization_method 'slow diffusion of diisopropylther into acetonitrile'
_exptl_crystal_size_max 0.29
_exptl_crystal_size_mid 0.21
_exptl_crystal_size_min 0.05
_refine_diff_density_max 1.483
_refine_diff_density_min -1.235
_refine_diff_density_rms 0.144
_refine_ls_extinction_coef 0.00283(8)
_refine_ls_extinction_expression Fc^*^=kFc[1+0.001xFc^2^\l^3^/sin(2\q)]^-1/4^
_refine_ls_extinction_method 'SHELXL-2014/7 (Sheldrick 2014'
_refine_ls_goodness_of_fit_ref 1.243
_refine_ls_hydrogen_treatment constr
_refine_ls_matrix_type full
_refine_ls_number_parameters 452
_refine_ls_number_reflns 8390
_refine_ls_number_restraints 0
_refine_ls_restrained_S_all 1.243
_refine_ls_R_factor_all 0.0323
_refine_ls_R_factor_gt 0.0323
_refine_ls_shift/su_max 0.001
_refine_ls_shift/su_mean 0.000
_refine_ls_structure_factor_coef Fsqd
_refine_ls_weighting_details 'w=1/[\s^2^(Fo^2^)+(0.0351P)^2^+8.3564P] where P=(Fo^2^+2Fc^2^)/3'
_refine_ls_weighting_scheme calc
_refine_ls_wR_factor_gt 0.0861
_refine_ls_wR_factor_ref 0.0863
_reflns_Friedel_coverage 0.000
_reflns_number_gt 8376
_reflns_number_total 8390
_reflns_threshold_expression 'I > 2\s(I)'
_cod_data_source_file c9dt01989h2.cif
_cod_data_source_block schot1
_cod_depositor_comments 'Adding full bibliography for 7700646--7700648.cif.'
_cod_database_code 7700646
_shelx_shelxl_version_number 2014/7
_shelx_space_group_comment
;
The symmetry employed for this shelxl refinement is uniquely defined
by the following loop, which should always be used as a source of
symmetry information in preference to the above space-group names.
They are only intended as comments.
;
_shelx_estimated_absorpt_t_max 0.762
_shelx_estimated_absorpt_t_min 0.286
_olex2_refinement_description
;
1. Fixed Uiso
 At 1.2 times of:
  All C(H) groups
2.a Aromatic/amide H refined with riding coordinates:
 C11(H11), C12(H12), C13(H13), C14(H14), C17(H17), C18(H18), C22(H22),
 C23(H23), C24(H24), C25(H25), C28(H28), C29(H29), C32(H32), C33(H33), C34(H34),
  C35(H35), C38(H38), C39(H39), C110(H110), C112(H112), C113(H113), C114(H114),
 C115(H115), C210(H210), C211(H211), C310(H310), C311(H311)
;
_olex2_submission_special_instructions 'No special instructions were received'

loop_
_space_group_symop_operation_xyz
'x, y, z'
'-x, y+1/2, -z+1/2'
'-x, -y, -z'
'x, -y-1/2, z-1/2'

loop_
_atom_site_label
_atom_site_type_symbol
_atom_site_fract_x
_atom_site_fract_y
_atom_site_fract_z
_atom_site_U_iso_or_equiv
_atom_site_adp_type
_atom_site_occupancy
_atom_site_site_symmetry_order
_atom_site_calc_flag
_atom_site_refinement_flags_posn
Ir1 Ir 0.77881(2) 0.34535(2) 0.38943(2) 0.01544(7) Uani 1 1 d .
N11 N 0.9467(3) 0.36462(8) 0.2877(2) 0.0193(5) Uani 1 1 d .
N12 N 0.7027(3) 0.40074(7) 0.3366(2) 0.0172(5) Uani 1 1 d .
N13 N 0.1059(4) 0.50165(9) 0.3893(4) 0.0358(7) Uani 1 1 d .
N21 N 0.6701(3) 0.31767(7) 0.2330(2) 0.0171(5) Uani 1 1 d .
N31 N 0.8842(3) 0.36765(7) 0.5559(2) 0.0179(5) Uani 1 1 d .
C11 C 1.0613(4) 0.34348(10) 0.2576(3) 0.0245(7) Uani 1 1 d .
H11 H 1.0706 0.3181 0.2834 0.029 Uiso 1 1 calc R
C12 C 1.1661(4) 0.35771(11) 0.1898(3) 0.0290(7) Uani 1 1 d .
H12 H 1.2457 0.3423 0.1697 0.035 Uiso 1 1 calc R
C13 C 1.1529(4) 0.39468(12) 0.1521(3) 0.0307(8) Uani 1 1 d .
H13 H 1.2246 0.4050 0.1070 0.037 Uiso 1 1 calc R
C14 C 1.0350(4) 0.41636(10) 0.1803(3) 0.0264(7) Uani 1 1 d .
H14 H 1.0237 0.4417 0.1541 0.032 Uiso 1 1 calc R
C15 C 0.9312(4) 0.40062(9) 0.2485(3) 0.0200(6) Uani 1 1 d .
C16 C 0.7995(3) 0.42133(9) 0.2803(3) 0.0187(6) Uani 1 1 d .
C17 C 0.7710(4) 0.45894(9) 0.2535(3) 0.0237(6) Uani 1 1 d .
H17 H 0.8412 0.4731 0.2164 0.028 Uiso 1 1 calc R
C18 C 0.6398(4) 0.47564(9) 0.2811(3) 0.0239(6) Uani 1 1 d .
H18 H 0.6189 0.5013 0.2625 0.029 Uiso 1 1 calc R
C19 C 0.5379(4) 0.45458(9) 0.3365(3) 0.0196(6) Uani 1 1 d .
C21 C 0.8625(3) 0.29348(8) 0.4311(3) 0.0186(6) Uani 1 1 d .
C22 C 0.9661(4) 0.28128(9) 0.5373(3) 0.0224(6) Uani 1 1 d .
H22 H 1.0045 0.2987 0.6014 0.027 Uiso 1 1 calc R
C23 C 1.0145(4) 0.24395(10) 0.5512(3) 0.0269(7) Uani 1 1 d .
H23 H 1.0854 0.2365 0.6242 0.032 Uiso 1 1 calc R
C24 C 0.9600(4) 0.21764(10) 0.4596(4) 0.0313(8) Uani 1 1 d .
H24 H 0.9940 0.1924 0.4695 0.038 Uiso 1 1 calc R
C25 C 0.8554(4) 0.22868(9) 0.3536(3) 0.0269(7) Uani 1 1 d .
H25 H 0.8160 0.2109 0.2910 0.032 Uiso 1 1 calc R
C26 C 0.8078(4) 0.26632(9) 0.3392(3) 0.0206(6) Uani 1 1 d .
C27 C 0.6991(4) 0.28019(9) 0.2290(3) 0.0196(6) Uani 1 1 d .
C28 C 0.6317(4) 0.25881(9) 0.1268(3) 0.0248(6) Uani 1 1 d .
H28 H 0.6519 0.2327 0.1249 0.030 Uiso 1 1 calc R
C29 C 0.5342(4) 0.27616(10) 0.0276(3) 0.0284(7) Uani 1 1 d .
H29 H 0.4875 0.2620 -0.0431 0.034 Uiso 1 1 calc R
C31 C 0.6135(3) 0.33486(8) 0.4871(3) 0.0176(5) Uani 1 1 d .
C32 C 0.4671(4) 0.31827(9) 0.4471(3) 0.0212(6) Uani 1 1 d .
H32 H 0.4393 0.3091 0.3646 0.025 Uiso 1 1 calc R
C33 C 0.3609(4) 0.31484(10) 0.5258(3) 0.0255(7) Uani 1 1 d .
H33 H 0.2623 0.3035 0.4961 0.031 Uiso 1 1 calc R
C34 C 0.3984(4) 0.32784(11) 0.6468(3) 0.0281(7) Uani 1 1 d .
H34 H 0.3256 0.3253 0.6996 0.034 Uiso 1 1 calc R
C35 C 0.5421(4) 0.34447(9) 0.6908(4) 0.0253(7) Uani 1 1 d .
H35 H 0.5685 0.3533 0.7737 0.030 Uiso 1 1 calc R
C36 C 0.6485(4) 0.34812(8) 0.6107(3) 0.0182(6) Uani 1 1 d .
C37 C 0.8011(4) 0.36578(8) 0.6482(3) 0.0183(6) Uani 1 1 d .
C38 C 0.8650(4) 0.37981(10) 0.7657(3) 0.0250(6) Uani 1 1 d .
H38 H 0.8071 0.3786 0.8299 0.030 Uiso 1 1 calc R
C39 C 1.0127(4) 0.39543(10) 0.7889(3) 0.0272(7) Uani 1 1 d .
H39 H 1.0572 0.4047 0.8691 0.033 Uiso 1 1 calc R
C110 C 0.5767(4) 0.41729(9) 0.3640(3) 0.0190(6) Uani 1 1 d .
H110 H 0.5105 0.4029 0.4043 0.023 Uiso 1 1 calc R
C111 C 0.3894(4) 0.47069(9) 0.3578(3) 0.0224(6) Uani 1 1 d .
C112 C 0.3104(4) 0.49664(11) 0.2744(4) 0.0340(8) Uani 1 1 d .
H112 H 0.3510 0.5042 0.2046 0.041 Uiso 1 1 calc R
C113 C 0.1716(5) 0.51127(11) 0.2947(5) 0.0408(10) Uani 1 1 d .
H113 H 0.1198 0.5293 0.2377 0.049 Uiso 1 1 calc R
C114 C 0.1804(4) 0.47611(11) 0.4683(4) 0.0306(7) Uani 1 1 d .
H114 H 0.1344 0.4684 0.5352 0.037 Uiso 1 1 calc R
C115 C 0.3228(4) 0.46014(10) 0.4571(3) 0.0267(7) Uani 1 1 d .
H115 H 0.3730 0.4424 0.5162 0.032 Uiso 1 1 calc R
C210 C 0.5052(4) 0.31419(10) 0.0318(3) 0.0250(6) Uani 1 1 d .
H210 H 0.4384 0.3263 -0.0353 0.030 Uiso 1 1 calc R
C211 C 0.5760(4) 0.33423(9) 0.1363(3) 0.0205(6) Uani 1 1 d .
H211 H 0.5574 0.3603 0.1395 0.025 Uiso 1 1 calc R
C310 C 1.0951(4) 0.39740(10) 0.6938(3) 0.0251(6) Uani 1 1 d .
H310 H 1.1962 0.4082 0.7074 0.030 Uiso 1 1 calc R
C311 C 1.0267(4) 0.38325(9) 0.5787(3) 0.0222(6) Uani 1 1 d .
H311 H 1.0826 0.3846 0.5134 0.027 Uiso 1 1 calc R
P1 P 0.47829(11) 0.42745(2) -0.06493(8) 0.02410(17) Uani 1 1 d .
F1 F 0.4692(2) 0.42384(6) 0.07848(18) 0.0290(4) Uani 1 1 d .
F2 F 0.3180(3) 0.45109(7) -0.0900(2) 0.0410(6) Uani 1 1 d .
F3 F 0.5772(3) 0.46489(7) -0.0364(2) 0.0385(5) Uani 1 1 d .
F4 F 0.4842(3) 0.43037(7) -0.2090(2) 0.0408(6) Uani 1 1 d .
F5 F 0.6360(3) 0.40297(7) -0.0391(2) 0.0354(5) Uani 1 1 d .
F6 F 0.3783(3) 0.38944(6) -0.09267(19) 0.0285(4) Uani 1 1 d .

loop_
_atom_site_aniso_label
_atom_site_aniso_U_11
_atom_site_aniso_U_22
_atom_site_aniso_U_33
_atom_site_aniso_U_23
_atom_site_aniso_U_13
_atom_site_aniso_U_12
Ir1 0.01370(8) 0.01677(9) 0.01811(9) 0.00020(4) 0.00860(5) 0.00013(4)
N11 0.0157(11) 0.0238(13) 0.0194(12) -0.0016(10) 0.0061(9) 0.0002(9)
N12 0.0172(11) 0.0189(12) 0.0178(11) -0.0015(9) 0.0093(9) -0.0014(9)
N13 0.0239(15) 0.0287(15) 0.058(2) 0.0002(14) 0.0158(14) 0.0050(12)
N21 0.0160(11) 0.0189(12) 0.0185(12) -0.0008(9) 0.0082(9) 0.0004(9)
N31 0.0167(11) 0.0188(11) 0.0196(12) 0.0004(9) 0.0070(9) 0.0004(9)
C11 0.0209(16) 0.0315(17) 0.0227(16) -0.0002(12) 0.0079(13) 0.0025(12)
C12 0.0185(15) 0.040(2) 0.0316(18) -0.0020(15) 0.0137(13) 0.0030(14)
C13 0.0222(16) 0.048(2) 0.0268(17) 0.0001(15) 0.0158(13) -0.0074(15)
C14 0.0238(16) 0.0309(17) 0.0283(16) 0.0018(13) 0.0140(13) -0.0055(13)
C15 0.0166(13) 0.0246(15) 0.0211(14) -0.0005(11) 0.0092(11) -0.0030(11)
C16 0.0147(13) 0.0231(14) 0.0197(14) -0.0002(11) 0.0069(11) -0.0041(11)
C17 0.0222(15) 0.0220(15) 0.0291(16) 0.0027(12) 0.0104(12) -0.0047(12)
C18 0.0239(15) 0.0181(14) 0.0301(16) 0.0016(12) 0.0062(13) -0.0014(12)
C19 0.0182(14) 0.0190(14) 0.0223(14) -0.0013(11) 0.0057(11) 0.0015(11)
C21 0.0144(13) 0.0193(13) 0.0253(15) -0.0002(11) 0.0116(11) 0.0002(10)
C22 0.0178(14) 0.0266(15) 0.0250(15) 0.0008(12) 0.0092(12) -0.0014(12)
C23 0.0230(15) 0.0289(17) 0.0283(17) 0.0084(13) 0.0037(13) 0.0040(13)
C24 0.0293(18) 0.0247(16) 0.039(2) 0.0047(14) 0.0061(15) 0.0079(13)
C25 0.0301(17) 0.0204(15) 0.0309(17) -0.0008(13) 0.0078(14) 0.0035(13)
C26 0.0201(14) 0.0185(14) 0.0257(15) 0.0024(11) 0.0104(12) 0.0028(11)
C27 0.0182(13) 0.0199(14) 0.0235(15) 0.0001(11) 0.0109(11) -0.0005(11)
C28 0.0264(16) 0.0196(14) 0.0295(17) -0.0025(12) 0.0086(13) 0.0009(12)
C29 0.0336(18) 0.0252(16) 0.0263(16) -0.0056(13) 0.0058(14) -0.0004(14)
C31 0.0160(13) 0.0179(13) 0.0213(14) 0.0030(11) 0.0099(11) 0.0032(11)
C32 0.0189(14) 0.0219(14) 0.0244(15) 0.0024(11) 0.0084(12) 0.0005(11)
C33 0.0152(14) 0.0300(16) 0.0340(18) 0.0055(13) 0.0118(13) -0.0003(12)
C34 0.0223(16) 0.0346(18) 0.0322(18) 0.0033(14) 0.0169(14) 0.0010(13)
C35 0.0271(17) 0.0263(17) 0.0269(17) 0.0001(12) 0.0158(14) 0.0012(12)
C36 0.0174(14) 0.0193(14) 0.0211(15) 0.0018(10) 0.0118(12) 0.0023(10)
C37 0.0204(14) 0.0188(13) 0.0177(13) -0.0004(10) 0.0083(11) 0.0031(11)
C38 0.0272(16) 0.0259(16) 0.0251(16) -0.0039(12) 0.0125(13) 0.0011(13)
C39 0.0266(16) 0.0291(16) 0.0253(16) -0.0051(13) 0.0038(13) 0.0000(13)
C110 0.0179(13) 0.0213(14) 0.0198(14) -0.0005(11) 0.0086(11) -0.0019(11)
C111 0.0195(14) 0.0175(14) 0.0314(17) -0.0025(12) 0.0083(12) -0.0003(11)
C112 0.0261(17) 0.0264(17) 0.052(2) 0.0117(16) 0.0141(16) 0.0025(14)
C113 0.0278(19) 0.0283(18) 0.068(3) 0.0146(18) 0.0136(19) 0.0087(15)
C114 0.0267(17) 0.0322(18) 0.0371(19) -0.0067(15) 0.0160(15) 0.0013(14)
C115 0.0228(15) 0.0267(16) 0.0325(17) -0.0038(13) 0.0103(13) 0.0035(12)
C210 0.0282(16) 0.0253(16) 0.0206(15) 0.0001(12) 0.0027(12) 0.0014(13)
C211 0.0210(14) 0.0199(14) 0.0226(15) 0.0011(11) 0.0094(12) 0.0022(11)
C310 0.0217(15) 0.0267(16) 0.0269(16) -0.0020(13) 0.0046(13) -0.0054(12)
C311 0.0182(14) 0.0269(15) 0.0233(15) 0.0011(12) 0.0081(12) -0.0023(12)
P1 0.0303(4) 0.0230(4) 0.0207(4) -0.0002(3) 0.0089(3) -0.0046(3)
F1 0.0275(10) 0.0412(12) 0.0210(9) -0.0031(8) 0.0114(8) -0.0055(9)
F2 0.0413(13) 0.0307(12) 0.0474(14) -0.0017(10) 0.0001(11) 0.0076(10)
F3 0.0510(14) 0.0330(12) 0.0341(12) -0.0049(9) 0.0147(10) -0.0180(10)
F4 0.0679(17) 0.0347(12) 0.0227(10) 0.0003(9) 0.0161(11) -0.0137(11)
F5 0.0286(11) 0.0444(13) 0.0383(12) -0.0007(10) 0.0184(9) 0.0017(9)
F6 0.0331(11) 0.0232(9) 0.0284(10) 0.0019(8) 0.0044(8) -0.0047(8)

loop_
_atom_type_symbol
_atom_type_description
_atom_type_scat_dispersion_real
_atom_type_scat_dispersion_imag
_atom_type_scat_source
C C 0.0140 0.0070 'International Tables Vol C Tables 4.2.6.8 and 6.1.1.4'
H H 0.0000 0.0000 'International Tables Vol C Tables 4.2.6.8 and 6.1.1.4'
F F 0.0580 0.0400 'International Tables Vol C Tables 4.2.6.8 and 6.1.1.4'
Ir Ir -5.7000 5.2680 'International Tables Vol C Tables 4.2.6.8 and 6.1.1.4'
N N 0.0240 0.0130 'International Tables Vol C Tables 4.2.6.8 and 6.1.1.4'
P P 0.2540 0.3330 'International Tables Vol C Tables 4.2.6.8 and 6.1.1.4'

loop_
_geom_angle_atom_site_label_1
_geom_angle_atom_site_label_2
_geom_angle_atom_site_label_3
_geom_angle
N12 Ir1 N11 76.55(10)
N21 Ir1 N11 88.11(10)
N21 Ir1 N12 98.77(10)
N31 Ir1 N11 96.35(10)
N31 Ir1 N12 86.68(10)
N31 Ir1 N21 173.66(10)
C21 Ir1 N11 99.18(11)
C21 Ir1 N12 175.68(10)
C21 Ir1 N21 80.35(12)
C21 Ir1 N31 94.46(12)
C31 Ir1 N11 171.93(11)
C31 Ir1 N12 95.76(11)
C31 Ir1 N21 95.58(12)
C31 Ir1 N31 80.56(12)
C31 Ir1 C21 88.54(12)
C11 N11 Ir1 124.9(2)
C11 N11 C15 119.0(3)
C15 N11 Ir1 116.0(2)
C16 N12 Ir1 115.9(2)
C110 N12 Ir1 125.1(2)
C110 N12 C16 118.7(3)
C113 N13 C114 117.0(3)
C27 N21 Ir1 116.3(2)
C211 N21 Ir1 124.1(2)
C211 N21 C27 119.6(3)
C37 N31 Ir1 115.9(2)
C311 N31 Ir1 124.4(2)
C311 N31 C37 119.7(3)
N11 C11 H11 119.0
N11 C11 C12 122.0(3)
C12 C11 H11 119.0
C11 C12 H12 120.4
C13 C12 C11 119.1(3)
C13 C12 H12 120.4
C12 C13 H13 120.3
C14 C13 C12 119.4(3)
C14 C13 H13 120.3
C13 C14 H14 120.3
C13 C14 C15 119.3(3)
C15 C14 H14 120.3
N11 C15 C14 121.0(3)
N11 C15 C16 115.8(3)
C14 C15 C16 123.2(3)
N12 C16 C15 115.2(3)
N12 C16 C17 121.2(3)
C17 C16 C15 123.6(3)
C16 C17 H17 120.2
C18 C17 C16 119.6(3)
C18 C17 H17 120.2
C17 C18 H18 120.2
C17 C18 C19 119.7(3)
C19 C18 H18 120.2
C18 C19 C111 121.1(3)
C110 C19 C18 117.5(3)
C110 C19 C111 121.3(3)
C22 C21 Ir1 128.5(2)
C22 C21 C26 117.0(3)
C26 C21 Ir1 114.5(2)
C21 C22 H22 119.3
C21 C22 C23 121.3(3)
C23 C22 H22 119.3
C22 C23 H23 119.5
C24 C23 C22 120.9(3)
C24 C23 H23 119.5
C23 C24 H24 120.4
C25 C24 C23 119.3(3)
C25 C24 H24 120.4
C24 C25 H25 120.1
C24 C25 C26 119.8(3)
C26 C25 H25 120.1
C21 C26 C27 115.4(3)
C25 C26 C21 121.7(3)
C25 C26 C27 122.9(3)
N21 C27 C26 113.5(3)
N21 C27 C28 121.0(3)
C28 C27 C26 125.5(3)
C27 C28 H28 120.5
C27 C28 C29 119.0(3)
C29 C28 H28 120.5
C28 C29 H29 120.0
C210 C29 C28 119.9(3)
C210 C29 H29 120.0
C32 C31 Ir1 128.7(2)
C32 C31 C36 116.8(3)
C36 C31 Ir1 114.4(2)
C31 C32 H32 119.2
C33 C32 C31 121.6(3)
C33 C32 H32 119.2
C32 C33 H33 119.7
C34 C33 C32 120.5(3)
C34 C33 H33 119.7
C33 C34 H34 120.0
C33 C34 C35 120.1(3)
C35 C34 H34 120.0
C34 C35 H35 120.4
C34 C35 C36 119.2(3)
C36 C35 H35 120.4
C31 C36 C37 115.2(3)
C35 C36 C31 121.8(3)
C35 C36 C37 123.0(3)
N31 C37 C36 113.9(3)
N31 C37 C38 119.9(3)
C38 C37 C36 126.2(3)
C37 C38 H38 120.0
C39 C38 C37 120.0(3)
C39 C38 H38 120.0
C38 C39 H39 120.3
C38 C39 C310 119.3(3)
C310 C39 H39 120.3
N12 C110 C19 123.3(3)
N12 C110 H110 118.3
C19 C110 H110 118.3
C112 C111 C19 119.4(3)
C112 C111 C115 118.0(3)
C115 C111 C19 122.6(3)
C111 C112 H112 120.6
C113 C112 C111 118.9(4)
C113 C112 H112 120.6
N13 C113 C112 124.1(4)
N13 C113 H113 117.9
C112 C113 H113 117.9
N13 C114 H114 118.4
N13 C114 C115 123.3(4)
C115 C114 H114 118.4
C111 C115 C114 118.7(3)
C111 C115 H115 120.6
C114 C115 H115 120.6
C29 C210 H210 120.7
C29 C210 C211 118.6(3)
C211 C210 H210 120.7
N21 C211 C210 121.9(3)
N21 C211 H211 119.1
C210 C211 H211 119.1
C39 C310 H310 120.7
C311 C310 C39 118.5(3)
C311 C310 H310 120.7
N31 C311 C310 122.5(3)
N31 C311 H311 118.7
C310 C311 H311 118.7
F1 P1 F2 89.82(13)
F1 P1 F5 89.61(12)
F1 P1 F6 89.19(12)
F3 P1 F1 90.37(12)
F3 P1 F2 90.74(14)
F3 P1 F4 90.90(13)
F3 P1 F5 90.53(14)
F3 P1 F6 179.55(13)
F4 P1 F1 178.68(14)
F4 P1 F2 89.80(15)
F4 P1 F5 90.74(14)
F4 P1 F6 89.54(12)
F5 P1 F2 178.61(14)
F5 P1 F6 89.36(12)
F6 P1 F2 89.36(13)

loop_
_geom_bond_atom_site_label_1
_geom_bond_atom_site_label_2
_geom_bond_distance
Ir1 N11 2.135(3)
Ir1 N12 2.134(3)
Ir1 N21 2.047(3)
Ir1 N31 2.041(3)
Ir1 C21 2.013(3)
Ir1 C31 2.005(3)
N11 C11 1.350(4)
N11 C15 1.356(4)
N12 C16 1.363(4)
N12 C110 1.339(4)
N13 C113 1.333(6)
N13 C114 1.337(5)
N21 C27 1.367(4)
N21 C211 1.345(4)
N31 C37 1.366(4)
N31 C311 1.343(4)
C11 H11 0.9500
C11 C12 1.391(5)
C12 H12 0.9500
C12 C13 1.384(6)
C13 H13 0.9500
C13 C14 1.376(5)
C14 H14 0.9500
C14 C15 1.408(4)
C15 C16 1.472(4)
C16 C17 1.389(4)
C17 H17 0.9500
C17 C18 1.382(5)
C18 H18 0.9500
C18 C19 1.398(4)
C19 C110 1.394(4)
C19 C111 1.484(4)
C21 C22 1.399(5)
C21 C26 1.415(4)
C22 H22 0.9500
C22 C23 1.400(5)
C23 H23 0.9500
C23 C24 1.392(5)
C24 H24 0.9500
C24 C25 1.389(5)
C25 H25 0.9500
C25 C26 1.409(4)
C26 C27 1.469(4)
C27 C28 1.390(5)
C28 H28 0.9500
C28 C29 1.390(5)
C29 H29 0.9500
C29 C210 1.386(5)
C31 C32 1.401(4)
C31 C36 1.416(4)
C32 H32 0.9500
C32 C33 1.399(4)
C33 H33 0.9500
C33 C34 1.387(5)
C34 H34 0.9500
C34 C35 1.388(5)
C35 H35 0.9500
C35 C36 1.413(4)
C36 C37 1.460(4)
C37 C38 1.396(5)
C38 H38 0.9500
C38 C39 1.385(5)
C39 H39 0.9500
C39 C310 1.389(5)
C110 H110 0.9500
C111 C112 1.389(5)
C111 C115 1.391(5)
C112 H112 0.9500
C112 C113 1.382(5)
C113 H113 0.9500
C114 H114 0.9500
C114 C115 1.399(5)
C115 H115 0.9500
C210 H210 0.9500
C210 C211 1.391(5)
C211 H211 0.9500
C310 H310 0.9500
C310 C311 1.384(5)
C311 H311 0.9500
P1 F1 1.603(2)
P1 F2 1.614(3)
P1 F3 1.591(2)
P1 F4 1.602(2)
P1 F5 1.611(2)
P1 F6 1.613(2)

loop_
_geom_torsion_atom_site_label_1
_geom_torsion_atom_site_label_2
_geom_torsion_atom_site_label_3
_geom_torsion_atom_site_label_4
_geom_torsion
Ir1 N11 C11 C12 179.3(3)
Ir1 N11 C15 C14 -179.8(2)
Ir1 N11 C15 C16 -0.7(4)
Ir1 N12 C16 C15 8.2(3)
Ir1 N12 C16 C17 -173.1(2)
Ir1 N12 C110 C19 174.6(2)
Ir1 N21 C27 C26 -1.1(3)
Ir1 N21 C27 C28 -179.7(2)
Ir1 N21 C211 C210 179.8(2)
Ir1 N31 C37 C36 -0.5(3)
Ir1 N31 C37 C38 179.0(2)
Ir1 N31 C311 C310 -178.7(3)
Ir1 C21 C22 C23 -179.2(2)
Ir1 C21 C26 C25 179.8(3)
Ir1 C21 C26 C27 -0.2(3)
Ir1 C31 C32 C33 -176.3(2)
Ir1 C31 C36 C35 177.3(2)
Ir1 C31 C36 C37 -2.4(3)
N11 C11 C12 C13 0.0(6)
N11 C15 C16 N12 -5.0(4)
N11 C15 C16 C17 176.4(3)
N12 C16 C17 C18 -1.8(5)
N13 C114 C115 C111 -1.3(6)
N21 C27 C28 C29 0.4(5)
N31 C37 C38 C39 -0.3(5)
C11 N11 C15 C14 -1.7(5)
C11 N11 C15 C16 177.4(3)
C11 C12 C13 C14 -1.1(6)
C12 C13 C14 C15 0.8(6)
C13 C14 C15 N11 0.7(5)
C13 C14 C15 C16 -178.4(3)
C14 C15 C16 N12 174.1(3)
C14 C15 C16 C17 -4.5(5)
C15 N11 C11 C12 1.4(5)
C15 C16 C17 C18 176.7(3)
C16 N12 C110 C19 0.9(5)
C16 C17 C18 C19 0.5(5)
C17 C18 C19 C110 1.4(5)
C17 C18 C19 C111 -174.8(3)
C18 C19 C110 N12 -2.2(5)
C18 C19 C111 C112 33.0(5)
C18 C19 C111 C115 -148.7(3)
C19 C111 C112 C113 179.5(4)
C19 C111 C115 C114 -178.4(3)
C21 C22 C23 C24 -0.4(5)
C21 C26 C27 N21 0.8(4)
C21 C26 C27 C28 179.4(3)
C22 C21 C26 C25 -0.1(4)
C22 C21 C26 C27 179.9(3)
C22 C23 C24 C25 -0.5(6)
C23 C24 C25 C26 1.0(6)
C24 C25 C26 C21 -0.8(5)
C24 C25 C26 C27 179.2(3)
C25 C26 C27 N21 -179.2(3)
C25 C26 C27 C28 -0.6(5)
C26 C21 C22 C23 0.6(4)
C26 C27 C28 C29 -178.1(3)
C27 N21 C211 C210 0.7(5)
C27 C28 C29 C210 -0.3(5)
C28 C29 C210 C211 0.4(5)
C29 C210 C211 N21 -0.6(5)
C31 C32 C33 C34 -0.2(5)
C31 C36 C37 N31 1.9(4)
C31 C36 C37 C38 -177.6(3)
C32 C31 C36 C35 0.7(4)
C32 C31 C36 C37 -179.0(3)
C32 C33 C34 C35 0.1(5)
C33 C34 C35 C36 0.3(5)
C34 C35 C36 C31 -0.8(5)
C34 C35 C36 C37 178.9(3)
C35 C36 C37 N31 -177.9(3)
C35 C36 C37 C38 2.7(5)
C36 C31 C32 C33 -0.3(5)
C36 C37 C38 C39 179.1(3)
C37 N31 C311 C310 0.7(5)
C37 C38 C39 C310 0.9(5)
C38 C39 C310 C311 -0.6(5)
C39 C310 C311 N31 -0.2(5)
C110 N12 C16 C15 -177.5(3)
C110 N12 C16 C17 1.2(5)
C110 C19 C111 C112 -143.1(4)
C110 C19 C111 C115 35.2(5)
C111 C19 C110 N12 174.1(3)
C111 C112 C113 N13 -1.1(7)
C112 C111 C115 C114 -0.1(5)
C113 N13 C114 C115 1.5(6)
C114 N13 C113 C112 -0.3(7)
C115 C111 C112 C113 1.2(6)
C211 N21 C27 C26 178.1(3)
C211 N21 C27 C28 -0.6(4)
C311 N31 C37 C36 -179.9(3)
C311 N31 C37 C38 -0.4(5)

loop_
_smtbx_masks_void_nr
_smtbx_masks_void_average_x
_smtbx_masks_void_average_y
_smtbx_masks_void_average_z
_smtbx_masks_void_volume
_smtbx_masks_void_count_electrons
1 0.000 0.000 0.500 39.8 5.4
2 0.000 0.500 0.000 39.8 5.4
3 0.257 0.242 0.297 29.5 4.9
4 0.257 0.258 0.797 29.5 4.9
5 0.743 0.758 0.703 29.5 5.1
6 0.743 0.742 0.203 29.5 5.0
